data_2233894
loop_
_publ_author_name
'Fun, Hoong-Kun'
'Arshad, Suhana'
'Samshuddin, S.'
'Narayana, B.'
'Sarojini, B. K.'

_publ_section_title
;
 Ethyl
 ({5-[5'-(2-ethoxy-2-oxoethoxy)-4,4''-difluoro-1,1':3',1''-terphenyl-4'-yl]-1,3,4-oxadiazol-2-yl}sulfanyl)acetate
;
_journal_coeditor_code IS5061
_journal_issue 3
_journal_name_full 'Acta Crystallographica Section E'
_journal_page_first o674
_journal_page_last o675
_journal_paper_doi 10.1107/S1600536812005028
_journal_volume 68
_journal_year 2012
_chemical_formula_iupac 'C28 H24 F2 N2 O6 S'
_chemical_formula_moiety 'C28 H24 F2 N2 O6 S'
_chemical_formula_sum 'C28 H24 F2 N2 O6 S'
_chemical_formula_weight 554.55
_chemical_name_systematic
;
Ethyl ({5-[5'-(2-ethoxy-2-oxoethoxy)-4,4''-difluoro-1,1':3',1''-terphenyl-
4'-yl]-1,3,4-oxadiazol-2-yl}sulfanyl)acetate
;
_space_group_IT_number 2
_symmetry_cell_setting triclinic
_symmetry_space_group_name_Hall '-P 1'
_symmetry_space_group_name_H-M 'P -1'
_atom_sites_solution_hydrogens geom
_atom_sites_solution_primary direct
_atom_sites_solution_secondary difmap
_audit_creation_method SHELXL-97
_cell_angle_alpha 81.058(2)
_cell_angle_beta 82.987(2)
_cell_angle_gamma 83.646(2)
_cell_formula_units_Z 2
_cell_length_a 8.2721(8)
_cell_length_b 10.2740(10)
_cell_length_c 16.2342(16)
_cell_measurement_reflns_used 9309
_cell_measurement_temperature 100.0(10)
_cell_measurement_theta_max 30.03
_cell_measurement_theta_min 2.49
_cell_volume 1346.8(2)
_computing_cell_refinement 'SAINT (Bruker, 2009)'
_computing_data_collection 'APEX2 (Bruker, 2009)'
_computing_data_reduction 'SAINT (Bruker, 2009)'
_computing_molecular_graphics 'SHELXTL (Sheldrick, 2008)'
_computing_publication_material
;
SHELXTL (Sheldrick, 2008) and PLATON (Spek, 2009)
;
_computing_structure_refinement 'SHELXTL (Sheldrick, 2008)'
_computing_structure_solution 'SHELXTL (Sheldrick, 2008)'
_diffrn_ambient_temperature 100.0(10)
_diffrn_measured_fraction_theta_full 0.984
_diffrn_measured_fraction_theta_max 0.984
_diffrn_measurement_device_type
;
Bruker SMART APEXII DUO CCD area-detector
;
_diffrn_measurement_method '\f and \w scans'
_diffrn_radiation_monochromator graphite
_diffrn_radiation_source 'fine-focus sealed tube'
_diffrn_radiation_type MoK\a
_diffrn_radiation_wavelength 0.71073
_diffrn_reflns_av_R_equivalents 0.0413
_diffrn_reflns_av_sigmaI/netI 0.0382
_diffrn_reflns_limit_h_max 11
_diffrn_reflns_limit_h_min -11
_diffrn_reflns_limit_k_max 13
_diffrn_reflns_limit_k_min -13
_diffrn_reflns_limit_l_max 22
_diffrn_reflns_limit_l_min -22
_diffrn_reflns_number 25187
_diffrn_reflns_theta_full 29.00
_diffrn_reflns_theta_max 29.00
_diffrn_reflns_theta_min 1.28
_exptl_absorpt_coefficient_mu 0.179
_exptl_absorpt_correction_T_max 0.9781
_exptl_absorpt_correction_T_min 0.9279
_exptl_absorpt_correction_type multi-scan
_exptl_absorpt_process_details '(SADABS; Bruker, 2009)'
_exptl_crystal_colour pink
_exptl_crystal_density_diffrn 1.367
_exptl_crystal_density_method 'not measured'
_exptl_crystal_description block
_exptl_crystal_F_000 576
_exptl_crystal_size_max 0.42
_exptl_crystal_size_mid 0.24
_exptl_crystal_size_min 0.12
_refine_diff_density_max 0.559
_refine_diff_density_min -0.660
_refine_ls_extinction_method none
_refine_ls_goodness_of_fit_ref 1.012
_refine_ls_hydrogen_treatment constr
_refine_ls_matrix_type full
_refine_ls_number_parameters 506
_refine_ls_number_reflns 7034
_refine_ls_number_restraints 99
_refine_ls_restrained_S_all 1.015
_refine_ls_R_factor_all 0.0839
_refine_ls_R_factor_gt 0.0612
_refine_ls_shift/su_max 0.000
_refine_ls_shift/su_mean 0.000
_refine_ls_structure_factor_coef Fsqd
_refine_ls_weighting_details 'calc w=1/[\s^2^(Fo^2^)+(0.1038P)^2^+1.0279P] where P=(Fo^2^+2Fc^2^)/3'
_refine_ls_weighting_scheme calc
_refine_ls_wR_factor_gt 0.1680
_refine_ls_wR_factor_ref 0.1960
_reflns_number_gt 5142
_reflns_number_total 7034
_reflns_threshold_expression I>2\s(I)
_cod_data_source_file is5061.cif
_cod_data_source_block I
_cod_database_code 2233894
_cod_database_fobs_code 2233894

loop_
_symmetry_equiv_pos_as_xyz
'x, y, z'
'-x, -y, -z'

loop_
_atom_site_type_symbol
_atom_site_label
_atom_site_fract_x
_atom_site_fract_y
_atom_site_fract_z
_atom_site_U_iso_or_equiv
_atom_site_adp_type
_atom_site_calc_flag
_atom_site_refinement_flags
_atom_site_occupancy
_atom_site_symmetry_multiplicity
_atom_site_disorder_assembly
_atom_site_disorder_group
S S1 0.58917(13) 0.60843(12) 0.37370(6) 0.0401(3) Uani d PD 0.778(3) 1 A 1
F F1 -0.1744(5) 0.4107(4) 0.1802(3) 0.0420(8) Uani d PD 0.778(3) 1 A 1
F F2 0.6675(3) 0.8297(3) -0.44112(12) 0.0638(8) Uani d PD 0.778(3) 1 A 1
O O1 0.5304(3) 0.6637(3) 0.21551(18) 0.0289(5) Uani d PD 0.778(3) 1 A 1
O O2 0.6528(9) 0.8792(8) 0.0945(4) 0.029(2) Uani d PD 0.778(3) 1 A 1
O O3 0.9649(11) 1.0846(8) 0.1047(5) 0.0337(17) Uani d PD 0.778(3) 1 A 1
O O4 0.8094(4) 0.9572(3) 0.20113(16) 0.0358(7) Uani d PD 0.778(3) 1 A 1
O O5 0.2059(5) 0.7253(4) 0.51466(19) 0.0741(10) Uani d PD 0.778(3) 1 A 1
O O6 0.2572(10) 0.5310(6) 0.4679(6) 0.0668(17) Uani d PD 0.778(3) 1 A 1
N N1 0.3396(4) 0.7577(4) 0.29952(17) 0.0334(7) Uani d PD 0.778(3) 1 A 1
N N2 0.3012(4) 0.7960(4) 0.21606(19) 0.0291(8) Uani d PD 0.778(3) 1 A 1
C C1 0.0796(5) 0.6815(4) 0.1171(5) 0.0250(12) Uani d PD 0.778(3) 1 A 1
H H1A 0.0784 0.7725 0.1221 0.030 Uiso calc PR 0.778(3) 1 A 1
C C2 -0.0501(9) 0.6090(7) 0.1563(6) 0.040(2) Uani d PD 0.778(3) 1 A 1
H H2A -0.1361 0.6473 0.1919 0.048 Uiso calc PR 0.778(3) 1 A 1
C C3 -0.0484(7) 0.4809(6) 0.1415(5) 0.0319(13) Uani d PD 0.778(3) 1 A 1
C C4 0.0733(5) 0.4176(4) 0.0933(5) 0.0280(9) Uani d PD 0.778(3) 1 A 1
H H4A 0.0692 0.3284 0.0853 0.034 Uiso calc PR 0.778(3) 1 A 1
C C5 0.2037(5) 0.4891(4) 0.0563(7) 0.0252(12) Uani d PD 0.778(3) 1 A 1
H H5A 0.2887 0.4493 0.0210 0.030 Uiso calc PR 0.778(3) 1 A 1
C C6 0.2101(8) 0.6188(7) 0.0708(5) 0.028(3) Uani d PD 0.778(3) 1 A 1
C C7 0.3507(10) 0.6935(10) 0.0303(4) 0.027(3) Uani d PD 0.778(3) 1 A 1
C C8 0.3921(8) 0.7060(7) -0.0551(3) 0.023(2) Uani d PD 0.778(3) 1 A 1
H H8A 0.3313 0.6656 -0.0886 0.027 Uiso calc PR 0.778(3) 1 A 1
C C9 0.5218(13) 0.7769(12) -0.0929(3) 0.0246(17) Uani d PD 0.778(3) 1 A 1
C C10 0.5623(4) 0.7890(4) -0.1843(2) 0.0263(8) Uani d PD 0.778(3) 1 A 1
C C11 0.5427(4) 0.6849(3) -0.22762(19) 0.0378(7) Uani d PD 0.778(3) 1 A 1
H H11A 0.5044 0.6054 -0.1975 0.045 Uiso calc PR 0.778(3) 1 A 1
C C12 0.5784(5) 0.6968(4) -0.3139(2) 0.0501(9) Uani d PD 0.778(3) 1 A 1
H H12A 0.5666 0.6261 -0.3434 0.060 Uiso calc PR 0.778(3) 1 A 1
C C13 0.6326(5) 0.8162(4) -0.35627(19) 0.0443(8) Uani d PD 0.778(3) 1 A 1
C C14 0.6569(5) 0.9188(3) -0.31574(18) 0.0382(7) Uani d PD 0.778(3) 1 A 1
H H14A 0.6974 0.9976 -0.3458 0.046 Uiso calc PR 0.778(3) 1 A 1
C C15 0.6203(4) 0.9036(3) -0.22892(17) 0.0336(6) Uani d PD 0.778(3) 1 A 1
H H15A 0.6355 0.9736 -0.1996 0.040 Uiso calc PR 0.778(3) 1 A 1
C C16 0.6144(12) 0.8387(11) -0.0458(3) 0.023(2) Uani d PD 0.778(3) 1 A 1
H H16A 0.7008 0.8891 -0.0725 0.028 Uiso calc PR 0.778(3) 1 A 1
C C17 0.5768(12) 0.8244(12) 0.0398(4) 0.026(3) Uani d PD 0.778(3) 1 A 1
C C18 0.7831(10) 0.9574(9) 0.0570(4) 0.0192(17) Uani d PD 0.778(3) 1 A 1
H H18A 0.7400 1.0324 0.0171 0.023 Uiso calc PR 0.778(3) 1 A 1
H H18B 0.8674 0.9027 0.0254 0.023 Uiso calc PR 0.778(3) 1 A 1
C C19 0.8586(8) 1.0093(7) 0.1238(3) 0.0250(13) Uani d PD 0.778(3) 1 A 1
C C20 0.9103(8) 0.9863(6) 0.2664(2) 0.0642(17) Uani d PD 0.778(3) 1 A 1
H H20A 1.0281 0.9653 0.2491 0.077 Uiso calc PR 0.778(3) 1 A 1
H H20B 0.8916 1.0812 0.2727 0.077 Uiso calc PR 0.778(3) 1 A 1
C C21 0.8614(12) 0.9047(10) 0.3464(3) 0.134(3) Uani d PD 0.778(3) 1 A 1
H H21A 0.9064 0.9364 0.3920 0.202 Uiso calc PR 0.778(3) 1 A 1
H H21B 0.9034 0.8123 0.3437 0.202 Uiso calc PR 0.778(3) 1 A 1
H H21C 0.7418 0.9112 0.3569 0.202 Uiso calc PR 0.778(3) 1 A 1
C C22 0.4441(7) 0.7530(7) 0.0782(4) 0.0209(15) Uani d PD 0.778(3) 1 A 1
C C23 0.4165(5) 0.7381(5) 0.1686(3) 0.0258(10) Uani d PD 0.778(3) 1 A 1
C C24 0.4733(4) 0.6828(4) 0.2944(2) 0.0294(6) Uani d PD 0.778(3) 1 A 1
C C25 0.4750(5) 0.6811(4) 0.4553(2) 0.0464(8) Uani d PD 0.778(3) 1 A 1
H H25A 0.5352 0.6610 0.5055 0.056 Uiso calc PR 0.778(3) 1 A 1
H H25B 0.4648 0.7784 0.4389 0.056 Uiso calc PR 0.778(3) 1 A 1
C C26 0.3012(7) 0.6343(5) 0.4787(2) 0.0499(10) Uani d PD 0.778(3) 1 A 1
C C27 0.0381(8) 0.6954(8) 0.5440(3) 0.097(2) Uani d PD 0.778(3) 1 A 1
H H27A -0.0017 0.6456 0.5042 0.117 Uiso calc PR 0.778(3) 1 A 1
H H27B -0.0333 0.7792 0.5455 0.117 Uiso calc PR 0.778(3) 1 A 1
C C28 0.0273(12) 0.6142(10) 0.6312(3) 0.134(3) Uani d PD 0.778(3) 1 A 1
H H28A -0.0872 0.5998 0.6504 0.202 Uiso calc PR 0.778(3) 1 A 1
H H28B 0.0704 0.6619 0.6702 0.202 Uiso calc PR 0.778(3) 1 A 1
H H28C 0.0917 0.5286 0.6289 0.202 Uiso calc PR 0.778(3) 1 A 1
S S1X 0.5488(5) 0.6512(4) 0.3949(2) 0.0423(9) Uiso d PD 0.222(3) 1 A 2
F F1X -0.1874(19) 0.4273(16) 0.1937(10) 0.038(3) Uiso d PD 0.222(3) 1 A 2
F F2X 0.6240(7) 0.9223(7) -0.4532(3) 0.0348(14) Uiso d PD 0.222(3) 1 A 2
O O1X 0.5170(16) 0.6877(13) 0.2335(7) 0.038(3) Uiso d PD 0.222(3) 1 A 2
O O2X 0.659(3) 0.878(2) 0.0940(11) 0.013(5) Uiso d PD 0.222(3) 1 A 2
O O3X 0.955(4) 1.093(3) 0.1106(17) 0.024(4) Uiso d PD 0.222(3) 1 A 2
O O4X 0.8537(13) 0.9319(12) 0.2057(7) 0.032(3) Uiso d PD 0.222(3) 1 A 2
O O5X 0.1312(13) 0.7237(9) 0.5181(6) 0.038(2) Uiso d PD 0.222(3) 1 A 2
O O6X 0.254(3) 0.5344(17) 0.4657(16) 0.038(3) Uiso d PD 0.222(3) 1 A 2
N N1X 0.3157(13) 0.7979(11) 0.3061(6) 0.025(3) Uiso d PD 0.222(3) 1 A 2
N N2X 0.2928(17) 0.8299(13) 0.2189(7) 0.027(3) Uiso d PD 0.222(3) 1 A 2
C C1X 0.087(3) 0.681(3) 0.125(2) 0.059(11) Uiso d PD 0.222(3) 1 A 2
H H1XA 0.1053 0.7605 0.1443 0.071 Uiso calc PR 0.222(3) 1 A 2
C C2X -0.058(3) 0.623(2) 0.1543(15) 0.020(5) Uiso d PD 0.222(3) 1 A 2
H H2XA -0.1543 0.6742 0.1728 0.024 Uiso calc PR 0.222(3) 1 A 2
C C3X -0.055(3) 0.489(2) 0.1552(18) 0.027(5) Uiso d PD 0.222(3) 1 A 2
C C4X 0.069(3) 0.422(2) 0.1104(15) 0.034(6) Uiso d PD 0.222(3) 1 A 2
H H4XA 0.0684 0.3302 0.1084 0.041 Uiso calc PR 0.222(3) 1 A 2
C C5X 0.197(4) 0.491(2) 0.068(3) 0.049(10) Uiso d PD 0.222(3) 1 A 2
H H5XA 0.2825 0.4442 0.0366 0.058 Uiso calc PR 0.222(3) 1 A 2
C C6X 0.207(3) 0.625(2) 0.0680(17) 0.025(9) Uiso d PD 0.222(3) 1 A 2
C C7X 0.355(3) 0.695(3) 0.0340(11) 0.020(8) Uiso d PD 0.222(3) 1 A 2
C C8X 0.399(4) 0.712(4) -0.0541(12) 0.042(11) Uiso d PD 0.222(3) 1 A 2
H H8XA 0.3404 0.6668 -0.0857 0.051 Uiso calc PR 0.222(3) 1 A 2
C C9X 0.518(5) 0.789(4) -0.1000(8) 0.022(6) Uiso d PD 0.222(3) 1 A 2
C C10X 0.5499(15) 0.8212(14) -0.1947(7) 0.020(3) Uiso d PD 0.222(3) 1 A 2
C C11X 0.4290(9) 0.8101(8) -0.2467(4) 0.0184(15) Uiso d PD 0.222(3) 1 A 2
H H11B 0.3274 0.7803 -0.2213 0.022 Uiso calc PR 0.222(3) 1 A 2
C C12X 0.4523(9) 0.8412(8) -0.3336(5) 0.0244(17) Uiso d PD 0.222(3) 1 A 2
H H12B 0.3701 0.8311 -0.3676 0.029 Uiso calc PR 0.222(3) 1 A 2
C C13X 0.5997(10) 0.8870(11) -0.3683(5) 0.0262(19) Uiso d PD 0.222(3) 1 A 2
C C14X 0.7297(12) 0.8863(10) -0.3221(5) 0.026(2) Uiso d PD 0.222(3) 1 A 2
H H14B 0.8349 0.9053 -0.3489 0.031 Uiso calc PR 0.222(3) 1 A 2
C C15X 0.7017(11) 0.8567(9) -0.2352(5) 0.0212(16) Uiso d PD 0.222(3) 1 A 2
H H15B 0.7880 0.8607 -0.2023 0.025 Uiso calc PR 0.222(3) 1 A 2
C C16X 0.602(4) 0.847(4) -0.0455(11) 0.026(8) Uiso d PD 0.222(3) 1 A 2
H H16B 0.6873 0.8998 -0.0700 0.031 Uiso calc PR 0.222(3) 1 A 2
C C17X 0.568(4) 0.830(4) 0.0420(9) 0.010(5) Uiso d PD 0.222(3) 1 A 2
C C18X 0.788(5) 0.958(4) 0.0629(15) 0.038(10) Uiso d PD 0.222(3) 1 A 2
H H18C 0.7416 1.0394 0.0294 0.046 Uiso calc PR 0.222(3) 1 A 2
H H18D 0.8664 0.9100 0.0245 0.046 Uiso calc PR 0.222(3) 1 A 2
C C19X 0.879(3) 0.997(2) 0.1281(9) 0.018(4) Uiso d PD 0.222(3) 1 A 2
C C20X 0.8684(16) 1.0238(13) 0.2688(8) 0.028(3) Uiso d PD 0.222(3) 1 A 2
H H20C 0.9843 1.0359 0.2723 0.033 Uiso calc PR 0.222(3) 1 A 2
H H20D 0.8082 1.1115 0.2537 0.033 Uiso calc PR 0.222(3) 1 A 2
C C21X 0.7923(11) 0.9531(9) 0.3500(6) 0.0228(17) Uiso d PD 0.222(3) 1 A 2
H H21D 0.8435 0.9750 0.3968 0.034 Uiso calc PR 0.222(3) 1 A 2
H H21E 0.8090 0.8573 0.3492 0.034 Uiso calc PR 0.222(3) 1 A 2
H H21F 0.6748 0.9808 0.3569 0.034 Uiso calc PR 0.222(3) 1 A 2
C C22X 0.443(4) 0.753(4) 0.0873(10) 0.034(8) Uiso d PD 0.222(3) 1 A 2
C C23X 0.4077(19) 0.7599(16) 0.1786(7) 0.014(3) Uiso d PD 0.222(3) 1 A 2
C C24X 0.4470(15) 0.7199(12) 0.3081(6) 0.024(3) Uiso d PD 0.222(3) 1 A 2
C C25X 0.4106(13) 0.7118(12) 0.4705(7) 0.031(2) Uiso d PD 0.222(3) 1 A 2
H H25C 0.4596 0.6968 0.5242 0.037 Uiso calc PR 0.222(3) 1 A 2
H H25D 0.3875 0.8085 0.4546 0.037 Uiso calc PR 0.222(3) 1 A 2
C C26X 0.2475(15) 0.6464(14) 0.4832(11) 0.038(4) Uiso d PD 0.222(3) 1 A 2
C C27X -0.0292(17) 0.6719(14) 0.5411(9) 0.046(3) Uiso d PD 0.222(3) 1 A 2
H H27C -0.0513 0.6190 0.4984 0.055 Uiso calc PR 0.222(3) 1 A 2
H H27D -0.1160 0.7462 0.5434 0.055 Uiso calc PR 0.222(3) 1 A 2
C C28X -0.0306(17) 0.5858(14) 0.6262(8) 0.047(3) Uiso d PD 0.222(3) 1 A 2
H H28D -0.1427 0.5653 0.6466 0.071 Uiso calc PR 0.222(3) 1 A 2
H H28E 0.0108 0.6332 0.6660 0.071 Uiso calc PR 0.222(3) 1 A 2
H H28F 0.0393 0.5034 0.6210 0.071 Uiso calc PR 0.222(3) 1 A 2

loop_
_atom_site_aniso_label
_atom_site_aniso_U_11
_atom_site_aniso_U_22
_atom_site_aniso_U_33
_atom_site_aniso_U_12
_atom_site_aniso_U_13
_atom_site_aniso_U_23
S1 0.0406(5) 0.0444(6) 0.0347(4) -0.0170(4) -0.0120(4) 0.0121(4)
F1 0.0311(13) 0.0526(19) 0.0462(19) -0.0355(13) 0.0006(11) -0.0007(15)
F2 0.0891(17) 0.0798(19) 0.0308(10) -0.0392(14) 0.0001(10) -0.0166(10)
O1 0.0228(10) 0.0285(13) 0.0334(13) -0.0101(8) -0.0010(9) 0.0052(11)
O2 0.027(3) 0.026(2) 0.036(3) -0.0186(13) 0.0023(8) -0.0027(8)
O3 0.028(2) 0.032(2) 0.044(2) -0.0204(17) 0.0029(14) -0.0094(15)
O4 0.0421(17) 0.0432(17) 0.0271(11) -0.0278(15) -0.0051(11) -0.0023(10)
O5 0.064(2) 0.112(3) 0.0458(16) -0.008(2) -0.0025(15) -0.0131(16)
O6 0.075(3) 0.074(3) 0.052(2) -0.0416(19) -0.0190(14) 0.0242(15)
N1 0.0375(17) 0.0317(18) 0.0322(13) -0.0117(13) -0.0028(10) -0.0031(12)
N2 0.0320(15) 0.0225(17) 0.0340(15) -0.0092(12) -0.0042(9) -0.0024(12)
C1 0.0150(14) 0.0199(17) 0.040(2) -0.0085(9) -0.0064(12) 0.0024(10)
C2 0.0196(19) 0.044(4) 0.056(3) -0.0138(19) -0.0043(14) 0.001(2)
C3 0.024(2) 0.038(2) 0.035(3) -0.0233(15) -0.0083(14) 0.0075(17)
C4 0.0262(18) 0.0204(18) 0.039(3) -0.0147(11) -0.0128(15) 0.0070(15)
C5 0.0162(18) 0.0155(18) 0.043(3) -0.0077(9) -0.0080(12) 0.0054(12)
C6 0.016(2) 0.019(3) 0.049(4) -0.0078(11) -0.0094(13) 0.0092(13)
C7 0.017(2) 0.012(2) 0.052(5) -0.0049(9) -0.0065(13) 0.0023(12)
C8 0.0141(18) 0.0118(18) 0.044(3) -0.0050(9) -0.0056(10) -0.0058(10)
C9 0.0191(18) 0.016(3) 0.040(3) -0.0044(17) -0.0022(17) -0.0075(18)
C10 0.0220(14) 0.0211(19) 0.0380(17) -0.0051(13) -0.0039(11) -0.0083(14)
C11 0.0444(16) 0.0318(15) 0.0413(15) -0.0176(12) -0.0054(12) -0.0068(12)
C12 0.072(2) 0.0443(19) 0.0417(16) -0.0276(17) -0.0056(15) -0.0150(14)
C13 0.0555(19) 0.050(2) 0.0308(14) -0.0179(17) -0.0036(13) -0.0092(14)
C14 0.051(2) 0.0296(15) 0.0348(15) -0.0127(15) -0.0040(13) -0.0025(11)
C15 0.0415(16) 0.0253(14) 0.0361(14) -0.0120(13) -0.0018(11) -0.0063(11)
C16 0.015(2) 0.018(2) 0.038(3) -0.0062(17) 0.0027(10) -0.0092(12)
C17 0.020(3) 0.017(3) 0.043(3) -0.0065(18) 0.0002(11) -0.0050(11)
C18 0.0174(19) 0.0148(19) 0.026(2) -0.0112(10) 0.0008(11) -0.0011(11)
C19 0.020(2) 0.019(2) 0.036(2) -0.0044(18) -0.0009(13) -0.0046(11)
C20 0.103(5) 0.071(4) 0.0313(17) -0.056(4) -0.003(2) -0.015(2)
C21 0.171(6) 0.202(7) 0.0420(19) -0.102(5) -0.012(3) 0.006(3)
C22 0.0150(17) 0.0121(17) 0.035(2) -0.0049(8) -0.0023(12) 0.0024(13)
C23 0.0229(16) 0.018(2) 0.0369(19) -0.0097(12) -0.0026(12) -0.0002(14)
C24 0.0331(15) 0.0274(17) 0.0285(15) -0.0162(13) -0.0012(11) 0.0018(13)
C25 0.056(2) 0.044(2) 0.0436(18) -0.0117(18) -0.0193(17) -0.0051(15)
C26 0.055(3) 0.069(3) 0.0245(16) -0.013(2) -0.0090(18) 0.0073(14)
C27 0.063(4) 0.171(7) 0.049(2) 0.012(4) 0.004(3) -0.010(3)
C28 0.171(6) 0.202(7) 0.0420(19) -0.102(5) -0.012(3) 0.006(3)

loop_
_atom_type_symbol
_atom_type_description
_atom_type_scat_dispersion_real
_atom_type_scat_dispersion_imag
_atom_type_scat_source
C C 0.0033 0.0016 'International Tables Vol C Tables 4.2.6.8 and 6.1.1.4'
H H 0.0000 0.0000 'International Tables Vol C Tables 4.2.6.8 and 6.1.1.4'
N N 0.0061 0.0033 'International Tables Vol C Tables 4.2.6.8 and 6.1.1.4'
O O 0.0106 0.0060 'International Tables Vol C Tables 4.2.6.8 and 6.1.1.4'
F F 0.0171 0.0103 'International Tables Vol C Tables 4.2.6.8 and 6.1.1.4'
S S 0.1246 0.1234 'International Tables Vol C Tables 4.2.6.8 and 6.1.1.4'

loop_
_geom_angle_atom_site_label_1
_geom_angle_atom_site_label_2
_geom_angle_atom_site_label_3
_geom_angle
C24 S1 C25 97.3(2)
C24 O1 C23 103.0(3)
C17 O2 C18 115.4(5)
C19 O4 C20 114.1(3)
C26 O5 C27 116.8(5)
C24 N1 N2 105.7(3)
C23 N2 N1 106.4(3)
C6 C1 C2 119.5(4)
C6 C1 H1A 120.3
C2 C1 H1A 120.3
C3 C2 C1 117.7(5)
C3 C2 H2A 121.1
C1 C2 H2A 121.1
F1 C3 C4 118.0(5)
F1 C3 C2 117.5(5)
C4 C3 C2 124.5(4)
C3 C4 C5 117.4(4)
C3 C4 H4A 121.3
C5 C4 H4A 121.3
C4 C5 C6 120.5(5)
C4 C5 H5A 119.8
C6 C5 H5A 119.8
C1 C6 C5 120.1(4)
C1 C6 C7 120.2(5)
C5 C6 C7 119.5(5)
C8 C7 C22 118.3(4)
C8 C7 C6 120.8(5)
C22 C7 C6 120.9(5)
C7 C8 C9 120.7(4)
C7 C8 H8A 119.6
C9 C8 H8A 119.6
C8 C9 C16 121.5(5)
C8 C9 C10 119.4(4)
C16 C9 C10 119.1(4)
C15 C10 C11 119.0(3)
C15 C10 C9 120.4(4)
C11 C10 C9 120.6(5)
C12 C11 C10 120.7(3)
C12 C11 H11A 119.7
C10 C11 H11A 119.7
C11 C12 C13 118.0(3)
C11 C12 H12A 121.0
C13 C12 H12A 121.0
F2 C13 C14 118.4(3)
F2 C13 C12 118.7(3)
C14 C13 C12 122.9(3)
C13 C14 C15 117.7(3)
C13 C14 H14A 121.2
C15 C14 H14A 121.2
C10 C15 C14 121.7(3)
C10 C15 H15A 119.2
C14 C15 H15A 119.2
C17 C16 C9 118.3(5)
C17 C16 H16A 120.8
C9 C16 H16A 120.8
O2 C17 C16 125.8(5)
O2 C17 C22 114.0(5)
C16 C17 C22 120.1(5)
O2 C18 C19 110.1(5)
O2 C18 H18A 109.6
C19 C18 H18A 109.6
O2 C18 H18B 109.6
C19 C18 H18B 109.6
H18A C18 H18B 108.2
O3 C19 O4 125.1(6)
O3 C19 C18 120.5(5)
O4 C19 C18 114.2(4)
C21 C20 O4 108.4(4)
C21 C20 H20A 110.0
O4 C20 H20A 110.0
C21 C20 H20B 110.0
O4 C20 H20B 110.0
H20A C20 H20B 108.4
C7 C22 C17 120.9(5)
C7 C22 C23 122.2(4)
C17 C22 C23 116.8(4)
N2 C23 O1 111.2(4)
N2 C23 C22 129.0(4)
O1 C23 C22 119.5(5)
N1 C24 O1 113.8(3)
N1 C24 S1 128.9(3)
O1 C24 S1 117.4(3)
C26 C25 S1 114.0(3)
C26 C25 H25A 108.7
S1 C25 H25A 108.7
C26 C25 H25B 108.7
S1 C25 H25B 108.7
H25A C25 H25B 107.6
O6 C26 O5 123.9(6)
O6 C26 C25 126.9(6)
O5 C26 C25 109.2(4)
O5 C27 C28 111.3(5)
O5 C27 H27A 109.4
C28 C27 H27A 109.4
O5 C27 H27B 109.4
C28 C27 H27B 109.4
H27A C27 H27B 108.0
C25X S1X C24X 97.8(6)
C24X O1X C23X 101.1(9)
C17X O2X C18X 122.3(15)
C19X O4X C20X 109.4(12)
C26X O5X C27X 116.9(10)
C24X N1X N2X 104.8(9)
C23X N2X N1X 106.6(10)
C2X C1X C6X 121.8(18)
C2X C1X H1XA 119.1
C6X C1X H1XA 119.1
C3X C2X C1X 117.2(18)
C3X C2X H2XA 121.4
C1X C2X H2XA 121.4
F1X C3X C4X 120.6(16)
F1X C3X C2X 118.2(15)
C4X C3X C2X 120.7(15)
C3X C4X C5X 118.6(17)
C3X C4X H4XA 120.7
C5X C4X H4XA 120.7
C6X C5X C4X 123.9(18)
C6X C5X H5XA 118.0
C4X C5X H5XA 118.0
C5X C6X C1X 113.3(16)
C5X C6X C7X 123.8(19)
C1X C6X C7X 120.2(16)
C8X C7X C22X 120.4(14)
C8X C7X C6X 118.3(16)
C22X C7X C6X 121.1(14)
C9X C8X C7X 127.7(17)
C9X C8X H8XA 116.2
C7X C8X H8XA 116.2
C8X C9X C16X 110.6(14)
C8X C9X C10X 127.2(15)
C16X C9X C10X 121.9(15)
C15X C10X C11X 116.6(8)
C15X C10X C9X 122.2(13)
C11X C10X C9X 121.1(13)
C12X C11X C10X 122.7(7)
C12X C11X H11B 118.7
C10X C11X H11B 118.7
C13X C12X C11X 117.2(7)
C13X C12X H12B 121.4
C11X C12X H12B 121.4
F2X C13X C12X 118.5(7)
F2X C13X C14X 118.3(7)
C12X C13X C14X 122.8(8)
C13X C14X C15X 117.9(8)
C13X C14X H14B 121.1
C15X C14X H14B 121.1
C14X C15X C10X 122.0(8)
C14X C15X H15B 119.0
C10X C15X H15B 119.0
C17X C16X C9X 124.4(16)
C17X C16X H16B 117.8
C9X C16X H16B 117.8
O2X C17X C16X 123.4(15)
O2X C17X C22X 112.6(13)
C16X C17X C22X 123.8(14)
O2X C18X C19X 115.3(17)
O2X C18X H18C 108.4
C19X C18X H18C 108.4
O2X C18X H18D 108.4
C19X C18X H18D 108.4
H18C C18X H18D 107.5
O3X C19X O4X 123.5(17)
O3X C19X C18X 119.1(17)
O4X C19X C18X 116.8(15)
C21X C20X O4X 103.4(10)
C21X C20X H20C 111.1
O4X C20X H20C 111.1
C21X C20X H20D 111.1
O4X C20X H20D 111.1
H20C C20X H20D 109.0
C20X C21X H21D 109.5
C20X C21X H21E 109.5
H21D C21X H21E 109.5
C20X C21X H21F 109.5
H21D C21X H21F 109.5
H21E C21X H21F 109.5
C7X C22X C17X 113.0(12)
C7X C22X C23X 129.5(14)
C17X C22X C23X 116.9(14)
N2X C23X O1X 111.3(10)
N2X C23X C22X 130.0(18)
O1X C23X C22X 118.6(17)
N1X C24X O1X 116.0(9)
N1X C24X S1X 128.2(9)
O1X C24X S1X 115.8(9)
C26X C25X S1X 112.8(8)
C26X C25X H25C 109.0
S1X C25X H25C 109.0
C26X C25X H25D 109.0
S1X C25X H25D 109.0
H25C C25X H25D 107.8
O6X C26X O5X 133.4(14)
O6X C26X C25X 116.7(14)
O5X C26X C25X 109.7(10)
O5X C27X C28X 109.4(10)
O5X C27X H27C 109.8
C28X C27X H27C 109.8
O5X C27X H27D 109.8
C28X C27X H27D 109.8
H27C C27X H27D 108.2
C27X C28X H28D 109.5
C27X C28X H28E 109.5
H28D C28X H28E 109.5
C27X C28X H28F 109.5
H28D C28X H28F 109.5
H28E C28X H28F 109.5

loop_
_geom_bond_atom_site_label_1
_geom_bond_atom_site_label_2
_geom_bond_distance
S1 C24 1.730(3)
S1 C25 1.746(4)
F1 C3 1.366(4)
F2 C13 1.361(3)
O1 C24 1.346(5)
O1 C23 1.373(4)
O2 C17 1.367(5)
O2 C18 1.434(5)
O3 C19 1.215(5)
O4 C19 1.320(5)
O4 C20 1.510(5)
O5 C26 1.315(6)
O5 C27 1.461(7)
O6 C26 1.203(6)
N1 C24 1.277(5)
N1 N2 1.415(4)
N2 C23 1.301(5)
C1 C6 1.394(5)
C1 C2 1.405(5)
C1 H1A 0.9500
C2 C3 1.372(7)
C2 H2A 0.9500
C3 C4 1.367(6)
C4 C5 1.394(4)
C4 H4A 0.9500
C5 C6 1.396(6)
C5 H5A 0.9500
C6 C7 1.492(4)
C7 C8 1.376(5)
C7 C22 1.406(6)
C8 C9 1.390(5)
C8 H8A 0.9500
C9 C16 1.405(5)
C9 C10 1.470(6)
C10 C15 1.384(5)
C10 C11 1.401(4)
C11 C12 1.385(4)
C11 H11A 0.9500
C12 C13 1.401(5)
C12 H12A 0.9500
C13 C14 1.371(4)
C14 C15 1.393(4)
C14 H14A 0.9500
C15 H15A 0.9500
C16 C17 1.375(5)
C16 H16A 0.9500
C17 C22 1.415(5)
C18 C19 1.507(6)
C18 H18A 0.9900
C18 H18B 0.9900
C20 C21 1.470(7)
C20 H20A 0.9900
C20 H20B 0.9900
C21 H21A 0.9800
C21 H21B 0.9800
C21 H21C 0.9800
C22 C23 1.444(6)
C25 C26 1.551(7)
C25 H25A 0.9900
C25 H25B 0.9900
C27 C28 1.526(7)
C27 H27A 0.9900
C27 H27B 0.9900
C28 H28A 0.9800
C28 H28B 0.9800
C28 H28C 0.9800
S1X C25X 1.714(10)
S1X C24X 1.744(10)
F1X C3X 1.365(14)
F2X C13X 1.365(9)
O1X C24X 1.350(12)
O1X C23X 1.415(13)
O2X C17X 1.376(12)
O2X C18X 1.411(15)
O3X C19X 1.212(15)
O4X C19X 1.333(14)
O4X C20X 1.521(13)
O5X C26X 1.309(13)
O5X C27X 1.469(13)
O6X C26X 1.222(14)
N1X C24X 1.277(12)
N1X N2X 1.434(12)
N2X C23X 1.301(13)
C1X C2X 1.394(16)
C1X C6X 1.413(15)
C1X H1XA 0.9500
C2X C3X 1.372(15)
C2X H2XA 0.9500
C3X C4X 1.369(15)
C4X C5X 1.391(16)
C4X H4XA 0.9500
C5X C6X 1.385(16)
C5X H5XA 0.9500
C6X C7X 1.493(13)
C7X C8X 1.420(14)
C7X C22X 1.429(14)
C8X C9X 1.400(15)
C8X H8XA 0.9500
C9X C16X 1.419(15)
C9X C10X 1.519(13)
C10X C15X 1.402(12)
C10X C11X 1.409(12)
C11X C12X 1.392(9)
C11X H11B 0.9500
C12X C13X 1.380(10)
C12X H12B 0.9500
C13X C14X 1.383(11)
C14X C15X 1.393(10)
C14X H14B 0.9500
C15X H15B 0.9500
C16X C17X 1.402(13)
C16X H16B 0.9500
C17X C22X 1.434(14)
C18X C19X 1.500(15)
C18X H18C 0.9900
C18X H18D 0.9900
C20X C21X 1.504(13)
C20X H20C 0.9900
C20X H20D 0.9900
C21X H21D 0.9800
C21X H21E 0.9800
C21X H21F 0.9800
C22X C23X 1.486(14)
C25X C26X 1.550(14)
C25X H25C 0.9900
C25X H25D 0.9900
C27X C28X 1.520(14)
C27X H27C 0.9900
C27X H27D 0.9900
C28X H28D 0.9800
C28X H28E 0.9800
C28X H28F 0.9800

loop_
_geom_hbond_atom_site_label_D
_geom_hbond_atom_site_label_H
_geom_hbond_atom_site_label_A
_geom_hbond_site_symmetry_A
_geom_hbond_distance_DH
_geom_hbond_distance_HA
_geom_hbond_distance_DA
_geom_hbond_angle_DHA
_geom_hbond_publ_flag
C8 H8A F1 2_565 0.9500 2.3600 3.307(8) 174.00 yes
C15 H15A N2 2_675 0.9500 2.4500 3.266(5) 144.00 yes
C18 H18B O3 2_775 0.9900 2.3800 3.200(11) 140.00 yes
C25 H25A F2 1_556 0.9900 2.4600 3.112(5) 123.00 yes
C25 H25A O6 2_666 0.9900 2.4900 3.158(9) 125.00 yes
C27 H27B F2 1_456 0.9900 2.4600 3.217(7) 133.00 yes
C28 H28C S1 2_666 0.9800 2.8500 3.700(10) 146.00 yes
C5 H5A Cg1 2_665 0.9500 2.7600 3.579(6) 145.00 yes
C18 H18A Cg1 2_675 0.9900 2.6200 3.456(10) 142.00 yes

loop_
_geom_torsion_atom_site_label_1
_geom_torsion_atom_site_label_2
_geom_torsion_atom_site_label_3
_geom_torsion_atom_site_label_4
_geom_torsion
C24 N1 N2 C23 0.7(4)
C6 C1 C2 C3 -5.1(13)
C1 C2 C3 F1 179.6(8)
C1 C2 C3 C4 2.1(14)
F1 C3 C4 C5 -178.0(7)
C2 C3 C4 C5 -0.6(12)
C3 C4 C5 C6 2.0(12)
C2 C1 C6 C5 6.7(14)
C2 C1 C6 C7 -178.7(8)
C4 C5 C6 C1 -5.1(14)
C4 C5 C6 C7 -179.8(8)
C1 C6 C7 C8 -121.1(10)
C5 C6 C7 C8 53.6(13)
C1 C6 C7 C22 58.9(13)
C5 C6 C7 C22 -126.5(11)
C22 C7 C8 C9 -0.7(15)
C6 C7 C8 C9 179.2(10)
C7 C8 C9 C16 -0.3(18)
C7 C8 C9 C10 -179.7(9)
C8 C9 C10 C15 145.6(8)
C16 C9 C10 C15 -33.8(14)
C8 C9 C10 C11 -34.3(14)
C16 C9 C10 C11 146.3(10)
C15 C10 C11 C12 -0.9(5)
C9 C10 C11 C12 179.0(6)
C10 C11 C12 C13 -0.8(6)
C11 C12 C13 F2 -179.7(3)
C11 C12 C13 C14 2.4(6)
F2 C13 C14 C15 179.9(3)
C12 C13 C14 C15 -2.2(6)
C11 C10 C15 C14 1.1(6)
C9 C10 C15 C14 -178.8(6)
C13 C14 C15 C10 0.4(6)
C8 C9 C16 C17 2(2)
C10 C9 C16 C17 -178.8(11)
C18 O2 C17 C16 -0.3(18)
C18 O2 C17 C22 -177.3(9)
C9 C16 C17 O2 -179.0(12)
C9 C16 C17 C22 -2.2(19)
C17 O2 C18 C19 -178.8(9)
C20 O4 C19 O3 -6.6(11)
C20 O4 C19 C18 167.6(7)
O2 C18 C19 O3 -175.5(9)
O2 C18 C19 O4 10.0(11)
C19 O4 C20 C21 -170.4(7)
C8 C7 C22 C17 0.3(15)
C6 C7 C22 C17 -179.7(9)
C8 C7 C22 C23 -176.0(8)
C6 C7 C22 C23 4.1(13)
O2 C17 C22 C7 178.4(10)
C16 C17 C22 C7 1.2(17)
O2 C17 C22 C23 -5.1(14)
C16 C17 C22 C23 177.7(10)
N1 N2 C23 O1 -0.2(5)
N1 N2 C23 C22 -173.9(4)
C24 O1 C23 N2 -0.3(4)
C24 O1 C23 C22 174.1(4)
C7 C22 C23 N2 -76.8(10)
C17 C22 C23 N2 106.8(9)
C7 C22 C23 O1 110.0(8)
C17 C22 C23 O1 -66.4(10)
N2 N1 C24 O1 -0.9(4)
N2 N1 C24 S1 177.4(3)
C23 O1 C24 N1 0.8(4)
C23 O1 C24 S1 -177.7(3)
C25 S1 C24 N1 -5.1(3)
C25 S1 C24 O1 173.2(3)
C24 S1 C25 C26 68.0(3)
C27 O5 C26 O6 1.2(8)
C27 O5 C26 C25 -177.7(3)
S1 C25 C26 O6 25.1(8)
S1 C25 C26 O5 -156.0(3)
C26 O5 C27 C28 84.4(7)
C24X N1X N2X C23X 4.3(16)
C6X C1X C2X C3X 26(5)
C1X C2X C3X F1X 171(3)
C1X C2X C3X C4X -16(4)
F1X C3X C4X C5X 176(3)
C2X C3X C4X C5X 4(5)
C3X C4X C5X C6X 0(6)
C4X C5X C6X C1X 8(6)
C4X C5X C6X C7X 170(3)
C2X C1X C6X C5X -22(5)
C2X C1X C6X C7X 176(3)
C5X C6X C7X C8X 69(5)
C1X C6X C7X C8X -130(4)
C5X C6X C7X C22X -116(4)
C1X C6X C7X C22X 44(5)
C22X C7X C8X C9X -3(7)
C6X C7X C8X C9X 171(4)
C7X C8X C9X C16X 3(7)
C7X C8X C9X C10X -172(4)
C8X C9X C10X C15X -157(4)
C16X C9X C10X C15X 29(6)
C8X C9X C10X C11X 20(6)
C16X C9X C10X C11X -154(4)
C15X C10X C11X C12X -4.3(16)
C9X C10X C11X C12X 179(2)
C10X C11X C12X C13X -1.4(14)
C11X C12X C13X F2X -177.9(8)
C11X C12X C13X C14X 8.8(15)
F2X C13X C14X C15X 176.8(9)
C12X C13X C14X C15X -9.9(16)
C13X C14X C15X C10X 3.6(16)
C11X C10X C15X C14X 3.2(17)
C9X C10X C15X C14X -180(2)
C8X C9X C16X C17X -1(7)
C10X C9X C16X C17X 174(4)
C18X O2X C17X C16X 6(6)
C18X O2X C17X C22X -179(4)
C9X C16X C17X O2X 174(4)
C9X C16X C17X C22X 0(8)
C17X O2X C18X C19X -178(3)
C20X O4X C19X O3X 23(3)
C20X O4X C19X C18X -148(3)
O2X C18X C19X O3X -159(3)
O2X C18X C19X O4X 13(5)
C19X O4X C20X C21X 164.7(14)
C8X C7X C22X C17X 2(6)
C6X C7X C22X C17X -172(3)
C8X C7X C22X C23X 173(3)
C6X C7X C22X C23X -1(6)
O2X C17X C22X C7X -175(3)
C16X C17X C22X C7X 0(6)
O2X C17X C22X C23X 13(5)
C16X C17X C22X C23X -172(4)
N1X N2X C23X O1X -4.4(18)
N1X N2X C23X C22X 179.8(17)
C24X O1X C23X N2X 2.7(18)
C24X O1X C23X C22X 179.1(16)
C7X C22X C23X N2X -72(5)
C17X C22X C23X N2X 98(3)
C7X C22X C23X O1X 112(4)
C17X C22X C23X O1X -77(4)
N2X N1X C24X O1X -2.8(16)
N2X N1X C24X S1X 176.4(10)
C23X O1X C24X N1X 0.3(18)
C23X O1X C24X S1X -179.0(11)
C25X S1X C24X N1X 4.1(14)
C25X S1X C24X O1X -176.7(11)
C24X S1X C25X C26X 69.8(11)
C27X O5X C26X O6X -1(3)
C27X O5X C26X C25X -175.0(11)
S1X C25X C26X O6X 27(2)
S1X C25X C26X O5X -158.5(11)
C26X O5X C27X C28X 83.6(15)
